data_7243936
loop_
_publ_author_name
'Voronin, Alexander P.'
'Vasilev, Nikita A.'
'Surov, Artem O.'
'Churakov, Andrei V.'
'Perlovich, German L.'

_publ_section_title
;
 Exploring the solid form landscape of the antifungal drug isavuconazole:
 crystal structure analysis, phase transformation behavior and dissolution
 performance
;
_journal_issue 48
_journal_name_full CrystEngComm
_journal_page_first 8513
_journal_page_last 8526
_journal_paper_doi 10.1039/D1CE01353J
_journal_volume 23
_journal_year 2021
_chemical_absolute_configuration ad
_chemical_formula_moiety 'C22 H17 F2 N5 O S, H2 O'
_chemical_formula_sum 'C22 H19 F2 N5 O2 S'
_chemical_formula_weight 455.48
_space_group_crystal_system orthorhombic
_space_group_IT_number 19
_space_group_name_Hall 'P 2ac 2ab'
_space_group_name_H-M_alt 'P 21 21 21'
_atom_sites_solution_hydrogens difmap
_atom_sites_solution_primary direct
_atom_sites_solution_secondary difmap
_audit_creation_method SHELXL-2016/6
_audit_update_record
;
2021-10-01 deposited with the CCDC.	2021-11-18 downloaded from the CCDC.
;
_cell_angle_alpha 90
_cell_angle_beta 90
_cell_angle_gamma 90
_cell_formula_units_Z 4
_cell_length_a 7.8920(2)
_cell_length_b 11.2256(3)
_cell_length_c 24.2967(6)
_cell_measurement_reflns_used 9981
_cell_measurement_temperature 150(2)
_cell_measurement_theta_max 30.432
_cell_measurement_theta_min 2.470
_cell_volume 2152.50(10)
_computing_cell_refinement 'SAINT (Bruker, 2018)'
_computing_data_collection '<i>APEX3</i> (Bruker, 2018)'
_computing_data_reduction 'SAINT (Bruker, 2018)'
_computing_structure_refinement 'SHELXL-2016/6 (Sheldrick, 2016)'
_computing_structure_solution 'SHELXT (Sheldrick, 2016)'
_diffrn_ambient_temperature 150(2)
_diffrn_measured_fraction_theta_full 1.000
_diffrn_measured_fraction_theta_max 1.000
_diffrn_measurement_device_type 'Bruker D8 Venture'
_diffrn_measurement_method \w
_diffrn_radiation_type MoK\a
_diffrn_radiation_wavelength 0.71073
_diffrn_reflns_av_R_equivalents 0.0238
_diffrn_reflns_av_unetI/netI 0.0207
_diffrn_reflns_Laue_measured_fraction_full 1.000
_diffrn_reflns_Laue_measured_fraction_max 1.000
_diffrn_reflns_limit_h_max 10
_diffrn_reflns_limit_h_min -10
_diffrn_reflns_limit_k_max 14
_diffrn_reflns_limit_k_min -14
_diffrn_reflns_limit_l_max 31
_diffrn_reflns_limit_l_min -31
_diffrn_reflns_number 18824
_diffrn_reflns_point_group_measured_fraction_full 0.999
_diffrn_reflns_point_group_measured_fraction_max 0.999
_diffrn_reflns_theta_full 25.242
_diffrn_reflns_theta_max 26.989
_diffrn_reflns_theta_min 1.998
_exptl_absorpt_coefficient_mu 0.198
_exptl_absorpt_correction_type multi-scan
_exptl_absorpt_process_details 'SADABS (Bruker, 2016)'
_exptl_crystal_colour colourless
_exptl_crystal_density_diffrn 1.406
_exptl_crystal_description prism
_exptl_crystal_F_000 944
_exptl_crystal_size_max 0.300
_exptl_crystal_size_mid 0.120
_exptl_crystal_size_min 0.100
_exptl_transmission_factor_max 0.8622
_exptl_transmission_factor_min 0.8042
_refine_diff_density_max 0.196
_refine_diff_density_min -0.157
_refine_diff_density_rms 0.031
_refine_ls_abs_structure_details
;
 Flack x determined using 1794 quotients [(I+)-(I-)]/[(I+)+(I-)]
 (Parsons, Flack and Wagner, Acta Cryst. B69 (2013) 249-259).
;
_refine_ls_abs_structure_Flack 0.04(3)
_refine_ls_extinction_method none
_refine_ls_goodness_of_fit_ref 1.035
_refine_ls_hydrogen_treatment refall
_refine_ls_matrix_type full
_refine_ls_number_parameters 365
_refine_ls_number_reflns 4693
_refine_ls_number_restraints 0
_refine_ls_restrained_S_all 1.035
_refine_ls_R_factor_all 0.0310
_refine_ls_R_factor_gt 0.0285
_refine_ls_shift/su_max 0.001
_refine_ls_shift/su_mean 0.000
_refine_ls_structure_factor_coef Fsqd
_refine_ls_weighting_details 'w=1/[\s^2^(Fo^2^)+(0.0378P)^2^+0.3191P] where P=(Fo^2^+2Fc^2^)/3'
_refine_ls_weighting_scheme calc
_refine_ls_wR_factor_gt 0.0697
_refine_ls_wR_factor_ref 0.0711
_reflns_Friedel_coverage 0.747
_reflns_Friedel_fraction_full 0.999
_reflns_Friedel_fraction_max 0.999
_reflns_number_gt 4447
_reflns_number_total 4693
_reflns_threshold_expression 'I > 2\s(I)'
_cod_data_source_file d1ce01353j2.cif
_cod_data_source_block a
_cod_depositor_comments 'Adding full bibliography for 7243935--7243938.cif.'
_cod_database_code 7243936
_shelx_shelxl_version_number 2016/6
_shelx_space_group_comment
;
The symmetry employed for this shelxl refinement is uniquely defined
by the following loop, which should always be used as a source of
symmetry information in preference to the above space-group names.
They are only intended as comments.
;
_shelx_estimated_absorpt_t_min 0.943
_shelx_estimated_absorpt_t_max 0.981

loop_
_space_group_symop_operation_xyz
'x, y, z'
'-x+1/2, -y, z+1/2'
'-x, y+1/2, -z+1/2'
'x+1/2, -y+1/2, -z'

loop_
_atom_site_label
_atom_site_type_symbol
_atom_site_fract_x
_atom_site_fract_y
_atom_site_fract_z
_atom_site_U_iso_or_equiv
_atom_site_adp_type
_atom_site_occupancy
_atom_site_site_symmetry_order
_atom_site_calc_flag
_atom_site_refinement_flags_posn
_atom_site_refinement_flags_adp
_atom_site_refinement_flags_occupancy
_atom_site_disorder_assembly
_atom_site_disorder_group
S1 S 0.26349(7) 0.47592(4) 0.31285(2) 0.03123(13) Uani 1 1 d . . . . .
F1 F 0.0750(2) 0.68204(16) 0.01169(5) 0.0610(5) Uani 1 1 d . . . . .
F2 F 0.2528(2) 0.90630(11) 0.20036(5) 0.0519(4) Uani 1 1 d . . . . .
O1 O 0.25881(18) 0.52668(12) 0.19323(5) 0.0254(3) Uani 1 1 d . . . . .
H10 H 0.170(4) 0.499(3) 0.1827(11) 0.046(8) Uiso 1 1 d . . . . .
N1 N 0.7103(2) 0.53914(16) 0.11903(8) 0.0362(4) Uani 1 1 d . . . . .
N2 N 0.6020(2) 0.72175(16) 0.13457(7) 0.0319(4) Uani 1 1 d . . . . .
N3 N 0.5535(2) 0.64443(15) 0.17478(7) 0.0247(3) Uani 1 1 d . . . . .
N4 N 0.1642(2) 0.67428(14) 0.35363(6) 0.0250(3) Uani 1 1 d . . . . .
N5 N 0.1135(3) 0.8105(2) 0.66032(8) 0.0551(6) Uani 1 1 d . . . . .
C1 C 0.6957(3) 0.6539(2) 0.10280(9) 0.0343(5) Uani 1 1 d . . . . .
C2 C 0.6178(3) 0.5378(2) 0.16422(10) 0.0328(5) Uani 1 1 d . . . . .
C3 C 0.4399(3) 0.6793(2) 0.21898(9) 0.0290(4) Uani 1 1 d . . . . .
C4 C 0.2547(3) 0.65051(16) 0.20420(7) 0.0240(4) Uani 1 1 d . . . . .
C5 C 0.2038(3) 0.72371(18) 0.15378(8) 0.0266(4) Uani 1 1 d . . . . .
C6 C 0.1576(3) 0.6692(2) 0.10443(8) 0.0293(4) Uani 1 1 d . . . . .
C7 C 0.1213(3) 0.7390(2) 0.05901(9) 0.0398(5) Uani 1 1 d . . . . .
C8 C 0.1277(4) 0.8606(3) 0.05955(11) 0.0489(7) Uani 1 1 d . . . . .
C9 C 0.1714(4) 0.9160(2) 0.10803(11) 0.0487(7) Uani 1 1 d . . . . .
C10 C 0.2079(3) 0.84756(19) 0.15351(9) 0.0364(5) Uani 1 1 d . . . . .
C11 C -0.0500(3) 0.6484(2) 0.23981(10) 0.0329(5) Uani 1 1 d . . . . .
C12 C 0.1352(3) 0.67889(19) 0.25331(8) 0.0258(4) Uani 1 1 d . . . . .
C13 C 0.1857(3) 0.61956(16) 0.30673(8) 0.0247(4) Uani 1 1 d . . . . .
C14 C 0.2687(3) 0.49285(18) 0.38279(8) 0.0309(4) Uani 1 1 d . . . . .
C15 C 0.2111(3) 0.60246(17) 0.39745(8) 0.0259(4) Uani 1 1 d . . . . .
C16 C 0.1935(3) 0.64803(18) 0.45442(8) 0.0265(4) Uani 1 1 d . . . . .
C17 C 0.1805(3) 0.5692(2) 0.49857(9) 0.0331(5) Uani 1 1 d . . . . .
C18 C 0.1590(3) 0.6115(2) 0.55137(9) 0.0355(5) Uani 1 1 d . . . . .
C19 C 0.1523(3) 0.7325(2) 0.56086(8) 0.0323(5) Uani 1 1 d . . . . .
C20 C 0.1673(3) 0.8125(2) 0.51735(9) 0.0384(5) Uani 1 1 d . . . . .
C21 C 0.1878(3) 0.76964(19) 0.46432(8) 0.0346(5) Uani 1 1 d . . . . .
C22 C 0.1295(3) 0.7762(2) 0.61644(9) 0.0393(5) Uani 1 1 d . . . . .
H1 H 0.747(3) 0.683(2) 0.0709(10) 0.036(6) Uiso 1 1 d . . . . .
H2 H 0.596(3) 0.472(3) 0.1871(11) 0.049(7) Uiso 1 1 d . . . . .
H6 H 0.151(3) 0.586(2) 0.1014(9) 0.029(6) Uiso 1 1 d . . . . .
H8 H 0.095(4) 0.905(3) 0.0266(13) 0.070(10) Uiso 1 1 d . . . . .
H9 H 0.167(4) 1.008(3) 0.1141(12) 0.062(9) Uiso 1 1 d . . . . .
H12 H 0.142(3) 0.762(2) 0.2604(8) 0.020(5) Uiso 1 1 d . . . . .
H14 H 0.309(3) 0.429(2) 0.4027(11) 0.045(7) Uiso 1 1 d . . . . .
H17 H 0.179(3) 0.481(3) 0.4912(10) 0.049(7) Uiso 1 1 d . . . . .
H18 H 0.150(3) 0.556(2) 0.5798(9) 0.026(6) Uiso 1 1 d . . . . .
H20 H 0.160(3) 0.897(2) 0.5240(10) 0.038(7) Uiso 1 1 d . . . . .
H21 H 0.200(3) 0.825(2) 0.4340(10) 0.037(6) Uiso 1 1 d . . . . .
H31 H 0.453(3) 0.764(2) 0.2246(10) 0.037(7) Uiso 1 1 d . . . . .
H32 H 0.474(3) 0.639(2) 0.2504(11) 0.032(6) Uiso 1 1 d . . . . .
H111 H -0.120(3) 0.671(2) 0.2699(10) 0.034(6) Uiso 1 1 d . . . . .
H112 H -0.085(4) 0.688(3) 0.2067(12) 0.052(8) Uiso 1 1 d . . . . .
H113 H -0.063(3) 0.564(2) 0.2339(9) 0.032(6) Uiso 1 1 d . . . . .
O2 O 0.0018(2) 0.40572(15) 0.14831(7) 0.0361(4) Uani 1 1 d . . . . .
H3 H -0.030(5) 0.334(4) 0.1469(14) 0.076(11) Uiso 1 1 d . . . . .
H4 H -0.086(4) 0.449(3) 0.1364(12) 0.054(8) Uiso 1 1 d . . . . .

loop_
_atom_site_aniso_label
_atom_site_aniso_U_11
_atom_site_aniso_U_22
_atom_site_aniso_U_33
_atom_site_aniso_U_23
_atom_site_aniso_U_13
_atom_site_aniso_U_12
S1 0.0447(3) 0.0216(2) 0.0274(2) -0.00252(19) 0.0025(2) 0.0059(2)
F1 0.0782(12) 0.0780(12) 0.0269(7) 0.0055(7) -0.0136(7) 0.0021(9)
F2 0.0885(12) 0.0243(6) 0.0428(7) -0.0058(5) 0.0119(8) -0.0051(8)
O1 0.0250(7) 0.0221(6) 0.0291(7) -0.0031(5) -0.0027(6) -0.0012(6)
N1 0.0286(9) 0.0332(10) 0.0467(11) -0.0054(8) 0.0007(8) 0.0016(8)
N2 0.0319(9) 0.0278(9) 0.0359(9) 0.0050(8) 0.0036(8) -0.0019(8)
N3 0.0228(8) 0.0250(8) 0.0265(8) 0.0013(7) -0.0017(7) -0.0034(7)
N4 0.0296(8) 0.0218(8) 0.0236(8) -0.0001(6) 0.0019(7) -0.0007(7)
N5 0.0558(14) 0.0796(17) 0.0300(10) -0.0089(11) 0.0050(10) 0.0141(13)
C1 0.0304(11) 0.0423(12) 0.0302(11) 0.0027(9) 0.0015(9) 0.0003(10)
C2 0.0262(10) 0.0266(11) 0.0457(12) 0.0051(10) -0.0021(9) 0.0005(8)
C3 0.0294(11) 0.0322(11) 0.0253(10) -0.0046(9) -0.0008(9) -0.0061(9)
C4 0.0271(10) 0.0223(8) 0.0227(8) -0.0030(7) -0.0002(8) -0.0017(8)
C5 0.0269(10) 0.0276(9) 0.0253(9) 0.0002(8) 0.0062(8) 0.0020(8)
C6 0.0283(10) 0.0339(11) 0.0259(10) 0.0005(8) 0.0019(8) 0.0012(9)
C7 0.0394(12) 0.0534(15) 0.0266(10) 0.0046(10) 0.0017(9) 0.0060(11)
C8 0.0535(16) 0.0541(16) 0.0390(13) 0.0215(12) 0.0104(12) 0.0168(13)
C9 0.0661(18) 0.0312(12) 0.0487(14) 0.0126(11) 0.0189(14) 0.0116(12)
C10 0.0456(13) 0.0299(10) 0.0339(10) 0.0014(9) 0.0114(10) 0.0038(10)
C11 0.0302(11) 0.0417(14) 0.0268(10) 0.0007(10) 0.0032(9) 0.0023(10)
C12 0.0313(11) 0.0238(10) 0.0224(9) -0.0009(7) 0.0012(8) 0.0002(8)
C13 0.0279(9) 0.0207(8) 0.0256(9) -0.0027(7) 0.0013(8) 0.0009(7)
C14 0.0428(12) 0.0238(9) 0.0260(9) 0.0014(7) 0.0014(9) 0.0042(9)
C15 0.0306(10) 0.0228(9) 0.0244(9) 0.0010(7) 0.0012(8) 0.0009(8)
C16 0.0284(10) 0.0273(10) 0.0239(9) -0.0003(8) -0.0010(8) 0.0023(8)
C17 0.0411(12) 0.0284(10) 0.0299(10) 0.0028(9) -0.0001(10) 0.0003(9)
C18 0.0391(12) 0.0431(13) 0.0243(10) 0.0080(9) 0.0012(9) -0.0005(10)
C19 0.0295(11) 0.0455(13) 0.0219(9) -0.0023(9) -0.0004(8) 0.0060(10)
C20 0.0551(14) 0.0324(12) 0.0277(10) -0.0048(9) -0.0032(10) 0.0070(11)
C21 0.0525(14) 0.0272(10) 0.0240(9) 0.0031(8) -0.0016(9) 0.0031(10)
C22 0.0351(11) 0.0538(15) 0.0290(11) -0.0004(10) 0.0001(9) 0.0087(11)
O2 0.0331(8) 0.0228(8) 0.0523(10) -0.0015(7) -0.0106(8) -0.0028(7)

loop_
_atom_type_symbol
_atom_type_description
_atom_type_scat_dispersion_real
_atom_type_scat_dispersion_imag
_atom_type_scat_source
C C 0.0033 0.0016 'International Tables Vol C Tables 4.2.6.8 and 6.1.1.4'
H H 0.0000 0.0000 'International Tables Vol C Tables 4.2.6.8 and 6.1.1.4'
N N 0.0061 0.0033 'International Tables Vol C Tables 4.2.6.8 and 6.1.1.4'
O O 0.0106 0.0060 'International Tables Vol C Tables 4.2.6.8 and 6.1.1.4'
F F 0.0171 0.0103 'International Tables Vol C Tables 4.2.6.8 and 6.1.1.4'
S S 0.1246 0.1234 'International Tables Vol C Tables 4.2.6.8 and 6.1.1.4'

loop_
_geom_angle_atom_site_label_1
_geom_angle_atom_site_label_2
_geom_angle_atom_site_label_3
_geom_angle
_geom_angle_site_symmetry_1
_geom_angle_site_symmetry_3
_geom_angle_publ_flag
C14 S1 C13 89.45(10) . . ?
C4 O1 H10 114(2) . . ?
C2 N1 C1 101.92(18) . . ?
C1 N2 N3 102.15(17) . . ?
C2 N3 N2 109.21(17) . . ?
C2 N3 C3 128.53(18) . . ?
N2 N3 C3 122.15(17) . . ?
C13 N4 C15 111.23(16) . . ?
N2 C1 N1 115.4(2) . . ?
N2 C1 H1 121.7(15) . . ?
N1 C1 H1 122.9(15) . . ?
N1 C2 N3 111.27(19) . . ?
N1 C2 H2 127.1(17) . . ?
N3 C2 H2 121.6(17) . . ?
N3 C3 C4 110.91(15) . . ?
N3 C3 H31 107.7(15) . . ?
C4 C3 H31 109.9(16) . . ?
N3 C3 H32 107.3(16) . . ?
C4 C3 H32 111.5(16) . . ?
H31 C3 H32 109(2) . . ?
O1 C4 C5 112.52(15) . . ?
O1 C4 C3 103.21(16) . . ?
C5 C4 C3 108.87(16) . . ?
O1 C4 C12 111.07(15) . . ?
C5 C4 C12 110.22(16) . . ?
C3 C4 C12 110.74(15) . . ?
C10 C5 C6 116.16(19) . . ?
C10 C5 C4 122.35(18) . . ?
C6 C5 C4 121.43(18) . . ?
C7 C6 C5 119.4(2) . . ?
C7 C6 H6 119.3(14) . . ?
C5 C6 H6 121.3(14) . . ?
F1 C7 C8 119.1(2) . . ?
F1 C7 C6 117.5(2) . . ?
C8 C7 C6 123.4(2) . . ?
C7 C8 C9 117.9(2) . . ?
C7 C8 H8 119.5(19) . . ?
C9 C8 H8 122.5(19) . . ?
C8 C9 C10 119.2(2) . . ?
C8 C9 H9 124.0(16) . . ?
C10 C9 H9 116.5(16) . . ?
F2 C10 C9 117.1(2) . . ?
F2 C10 C5 119.07(19) . . ?
C9 C10 C5 123.8(2) . . ?
C12 C11 H111 109.3(15) . . ?
C12 C11 H112 110.4(18) . . ?
H111 C11 H112 111(2) . . ?
C12 C11 H113 110.8(15) . . ?
H111 C11 H113 108(2) . . ?
H112 C11 H113 108(2) . . ?
C13 C12 C11 109.63(18) . . ?
C13 C12 C4 114.11(17) . . ?
C11 C12 C4 111.59(17) . . ?
C13 C12 H12 105.1(12) . . ?
C11 C12 H12 108.1(13) . . ?
C4 C12 H12 107.9(13) . . ?
N4 C13 C12 120.51(17) . . ?
N4 C13 S1 114.15(14) . . ?
C12 C13 S1 125.26(14) . . ?
C15 C14 S1 110.66(15) . . ?
C15 C14 H14 132.9(16) . . ?
S1 C14 H14 116.4(16) . . ?
C14 C15 N4 114.50(17) . . ?
C14 C15 C16 126.05(18) . . ?
N4 C15 C16 119.45(17) . . ?
C21 C16 C17 119.30(19) . . ?
C21 C16 C15 120.30(18) . . ?
C17 C16 C15 120.40(18) . . ?
C18 C17 C16 120.4(2) . . ?
C18 C17 H17 120.2(15) . . ?
C16 C17 H17 119.3(15) . . ?
C19 C18 C17 120.0(2) . . ?
C19 C18 H18 122.3(14) . . ?
C17 C18 H18 117.7(14) . . ?
C18 C19 C20 120.33(19) . . ?
C18 C19 C22 119.6(2) . . ?
C20 C19 C22 120.0(2) . . ?
C21 C20 C19 119.5(2) . . ?
C21 C20 H20 120.3(14) . . ?
C19 C20 H20 120.2(14) . . ?
C20 C21 C16 120.5(2) . . ?
C20 C21 H21 119.7(14) . . ?
C16 C21 H21 119.8(14) . . ?
N5 C22 C19 179.2(3) . . ?
H3 O2 H4 106(3) . . ?

loop_
_geom_bond_atom_site_label_1
_geom_bond_atom_site_label_2
_geom_bond_distance
_geom_bond_site_symmetry_2
_geom_bond_publ_flag
S1 C14 1.710(2) . ?
S1 C13 1.7317(19) . ?
F1 C7 1.366(3) . ?
F2 C10 1.362(3) . ?
O1 C4 1.416(2) . ?
O1 H10 0.81(3) . ?
N1 C2 1.319(3) . ?
N1 C1 1.352(3) . ?
N2 C1 1.313(3) . ?
N2 N3 1.362(2) . ?
N3 C2 1.325(3) . ?
N3 C3 1.453(3) . ?
N4 C13 1.306(2) . ?
N4 C15 1.386(2) . ?
N5 C22 1.141(3) . ?
C1 H1 0.93(2) . ?
C2 H2 0.94(3) . ?
C3 C4 1.539(3) . ?
C3 H31 0.97(3) . ?
C3 H32 0.93(3) . ?
C4 C5 1.529(3) . ?
C4 C12 1.554(3) . ?
C5 C10 1.391(3) . ?
C5 C6 1.395(3) . ?
C6 C7 1.384(3) . ?
C6 H6 0.94(2) . ?
C7 C8 1.366(4) . ?
C8 C9 1.376(4) . ?
C8 H8 0.98(3) . ?
C9 C10 1.376(3) . ?
C9 H9 1.05(3) . ?
C11 C12 1.537(3) . ?
C11 H111 0.95(3) . ?
C11 H112 0.96(3) . ?
C11 H113 0.96(3) . ?
C12 C13 1.512(3) . ?
C12 H12 0.95(2) . ?
C14 C15 1.359(3) . ?
C14 H14 0.92(3) . ?
C15 C16 1.482(3) . ?
C16 C21 1.387(3) . ?
C16 C17 1.395(3) . ?
C17 C18 1.379(3) . ?
C17 H17 1.00(3) . ?
C18 C19 1.379(3) . ?
C18 H18 0.94(2) . ?
C19 C20 1.392(3) . ?
C19 C22 1.448(3) . ?
C20 C21 1.385(3) . ?
C20 H20 0.96(3) . ?
C21 H21 0.97(2) . ?
O2 H3 0.85(4) . ?
O2 H4 0.89(3) . ?

loop_
_geom_hbond_atom_site_label_D
_geom_hbond_atom_site_label_H
_geom_hbond_atom_site_label_A
_geom_hbond_distance_DH
_geom_hbond_distance_HA
_geom_hbond_distance_DA
_geom_hbond_angle_DHA
_geom_hbond_site_symmetry_A
O1 H10 O2 0.81(3) 1.89(3) 2.674(2) 164(3) .
O2 H3 N4 0.85(4) 2.08(4) 2.910(2) 166(3) 3_545
O2 H4 N1 0.89(3) 1.95(3) 2.835(3) 173(3) 1_455

loop_
_geom_torsion_atom_site_label_1
_geom_torsion_atom_site_label_2
_geom_torsion_atom_site_label_3
_geom_torsion_atom_site_label_4
_geom_torsion
_geom_torsion_site_symmetry_1
_geom_torsion_site_symmetry_2
_geom_torsion_site_symmetry_3
_geom_torsion_site_symmetry_4
_geom_torsion_publ_flag
C1 N2 N3 C2 -0.9(2) . . . . ?
C1 N2 N3 C3 -177.38(18) . . . . ?
N3 N2 C1 N1 0.5(2) . . . . ?
C2 N1 C1 N2 0.0(3) . . . . ?
C1 N1 C2 N3 -0.6(2) . . . . ?
N2 N3 C2 N1 1.0(2) . . . . ?
C3 N3 C2 N1 177.20(18) . . . . ?
C2 N3 C3 C4 -82.6(3) . . . . ?
N2 N3 C3 C4 93.2(2) . . . . ?
N3 C3 C4 O1 56.7(2) . . . . ?
N3 C3 C4 C5 -63.0(2) . . . . ?
N3 C3 C4 C12 175.62(16) . . . . ?
O1 C4 C5 C10 -173.43(19) . . . . ?
C3 C4 C5 C10 -59.7(2) . . . . ?
C12 C4 C5 C10 62.0(2) . . . . ?
O1 C4 C5 C6 3.7(3) . . . . ?
C3 C4 C5 C6 117.5(2) . . . . ?
C12 C4 C5 C6 -120.9(2) . . . . ?
C10 C5 C6 C7 0.8(3) . . . . ?
C4 C5 C6 C7 -176.54(19) . . . . ?
C5 C6 C7 F1 -179.4(2) . . . . ?
C5 C6 C7 C8 -0.2(4) . . . . ?
F1 C7 C8 C9 178.7(2) . . . . ?
C6 C7 C8 C9 -0.5(4) . . . . ?
C7 C8 C9 C10 0.5(4) . . . . ?
C8 C9 C10 F2 179.1(2) . . . . ?
C8 C9 C10 C5 0.2(4) . . . . ?
C6 C5 C10 F2 -179.73(19) . . . . ?
C4 C5 C10 F2 -2.4(3) . . . . ?
C6 C5 C10 C9 -0.8(4) . . . . ?
C4 C5 C10 C9 176.5(2) . . . . ?
O1 C4 C12 C13 60.2(2) . . . . ?
C5 C4 C12 C13 -174.44(17) . . . . ?
C3 C4 C12 C13 -53.9(2) . . . . ?
O1 C4 C12 C11 -64.8(2) . . . . ?
C5 C4 C12 C11 60.6(2) . . . . ?
C3 C4 C12 C11 -178.87(18) . . . . ?
C15 N4 C13 C12 177.15(18) . . . . ?
C15 N4 C13 S1 0.4(2) . . . . ?
C11 C12 C13 N4 -89.8(2) . . . . ?
C4 C12 C13 N4 144.22(19) . . . . ?
C11 C12 C13 S1 86.6(2) . . . . ?
C4 C12 C13 S1 -39.4(2) . . . . ?
C14 S1 C13 N4 -0.66(17) . . . . ?
C14 S1 C13 C12 -177.24(19) . . . . ?
C13 S1 C14 C15 0.73(18) . . . . ?
S1 C14 C15 N4 -0.7(3) . . . . ?
S1 C14 C15 C16 178.50(17) . . . . ?
C13 N4 C15 C14 0.2(3) . . . . ?
C13 N4 C15 C16 -179.05(18) . . . . ?
C14 C15 C16 C21 158.7(2) . . . . ?
N4 C15 C16 C21 -22.2(3) . . . . ?
C14 C15 C16 C17 -22.0(3) . . . . ?
N4 C15 C16 C17 157.1(2) . . . . ?
C21 C16 C17 C18 1.2(3) . . . . ?
C15 C16 C17 C18 -178.1(2) . . . . ?
C16 C17 C18 C19 -0.7(4) . . . . ?
C17 C18 C19 C20 -0.1(4) . . . . ?
C17 C18 C19 C22 179.9(2) . . . . ?
C18 C19 C20 C21 0.5(4) . . . . ?
C22 C19 C20 C21 -179.5(2) . . . . ?
C19 C20 C21 C16 0.0(4) . . . . ?
C17 C16 C21 C20 -0.8(4) . . . . ?
C15 C16 C21 C20 178.4(2) . . . . ?
